data_9005287
loop_
_publ_author_name
'Mellini, M.'
'Weiss, Z.'
'Rieder, M.'
'Drabek, M.'

_publ_section_title
;
 Cs-ferriannite as a possible host for waste cesium: crystal
 structure and synthesis
;
_journal_name_full 'European Journal of Mineralogy'
_journal_page_first 1265
_journal_page_last 1271
_journal_volume 8
_journal_year 1996
_chemical_formula_sum 'Cs0.968 Fe3.824 H2 O12 Si3.124'
_chemical_name_mineral Ferriannite-(Cs)
_space_group_IT_number 12
_symmetry_space_group_name_Hall '-C 2y'
_symmetry_space_group_name_H-M 'C 1 2/m 1'
_cell_angle_alpha 90
_cell_angle_beta 99.83
_cell_angle_gamma 90
_cell_length_a 5.487
_cell_length_b 9.506
_cell_length_c 10.826
_cell_formula_units_Z 2
_cell_volume 556.388
_database_code_amcsd 0006633
_exptl_crystal_density_diffrn 3.724
_cod_original_formula_sum 'Cs.968 Fe3.824 Si3.124 O12 H2'
_cod_database_code 9005287

loop_
_space_group_symop_operation_xyz
x,y,z
1/2+x,1/2+y,z
x,-y,z
1/2+x,1/2-y,z
-x,y,-z
1/2-x,1/2+y,-z
-x,-y,-z
1/2-x,1/2-y,-z

loop_
_atom_site_aniso_label
_atom_site_aniso_U_11
_atom_site_aniso_U_22
_atom_site_aniso_U_33
_atom_site_aniso_U_12
_atom_site_aniso_U_13
_atom_site_aniso_U_23
Cs 0.02170 0.02050 0.01850 0.00000 0.00230 0.00000
FeM1 0.00670 0.00480 0.01280 0.00000 0.00250 0.00000
FeM2 0.00680 0.00480 0.01310 0.00000 0.00120 0.00000
SiT 0.00910 0.00820 0.01090 -0.00020 0.00200 0.00090
FeT 0.00910 0.00820 0.01090 -0.00020 0.00200 0.00090
O1 0.04200 0.03200 0.02800 0.00000 0.00020 0.00000
O2 0.03700 0.04200 0.02500 -0.00100 0.00600 -0.00600
O3 0.00900 0.00800 0.01300 0.00000 0.00200 0.00000
O4 0.01000 0.00700 0.01700 0.00000 0.00100 0.00000

loop_
_atom_site_label
_atom_site_fract_x
_atom_site_fract_y
_atom_site_fract_z
_atom_site_occupancy
Cs 0.00000 0.50000 0.00000 0.96800
FeM1 0.00000 0.00000 0.50000 0.98400
FeM2 0.00000 0.33220 0.50000 0.98200
SiT 0.07940 0.16660 0.23820 0.78100
FeT 0.07940 0.16660 0.23820 0.21900
O1 0.05950 0.00000 0.18330 1.00000
O2 0.31200 0.24950 0.18470 1.00000
O3 0.13400 0.16670 0.39710 1.00000
O4 0.13270 0.50000 0.40090 1.00000
H 0.08900 0.50000 0.31400 1.00000

loop_
_cod_related_entry_id
_cod_related_entry_database
_cod_related_entry_code
1 AMCSD 0006633
